data_1563699
loop_
_publ_author_name
'Wang, Jun'
'Fan, Jun'
'Guo, LiangYu'
'Yin, Xia'
'Wang, ZhiHong'
'Zhang, WeiGuang'

_publ_section_title
;
 Synthesis, crystal structures and photoluminescent properties of
 lanthanide supramolecular complexes with 4-oxo-1(4H)-quinolineacetate
;
_journal_issue 3
_journal_name_full 'Journal of Solid State Chemistry'
_journal_page_first 575
_journal_page_last 583
_journal_paper_doi 10.1016/j.jssc.2009.12.027
_journal_volume 183
_journal_year 2010
_chemical_formula_moiety 'C22 H18 Eu N3 O10'
_chemical_formula_sum 'C22 H18 Eu N3 O10'
_chemical_formula_weight 636.35
_space_group_IT_number 14
_space_group_name_Hall '-P 2ybc'
_space_group_name_H-M_alt 'P 1 21/c 1'
_symmetry_cell_setting monoclinic
_symmetry_space_group_name_Hall '-P 2ybc'
_symmetry_space_group_name_H-M 'P 1 21/c 1'
_atom_sites_solution_hydrogens geom
_atom_sites_solution_primary direct
_atom_sites_solution_secondary difmap
_audit_creation_method SHELXL-97
_cell_angle_alpha 90.00
_cell_angle_beta 113.841(3)
_cell_angle_gamma 90.00
_cell_formula_units_Z 4
_cell_length_a 12.4029(10)
_cell_length_b 8.4508(7)
_cell_length_c 23.2981(16)
_cell_measurement_reflns_used 5207
_cell_measurement_temperature 298(2)
_cell_measurement_theta_max 27.82
_cell_measurement_theta_min 1.91
_cell_volume 2233.6(3)
_computing_cell_refinement 'SAINT (Bruker, 2004)'
_computing_data_collection 'APEX-II (Bruker, 2004)'
_computing_data_reduction SAINT
_computing_molecular_graphics 'SHELXTL-XP (Bruker, 2004)'
_computing_publication_material SHELXTL
_computing_structure_refinement 'SHELXL-97 (Sheldrick, 1997)'
_computing_structure_solution 'SHELXS-97 (Sheldrick, 1990)'
_diffrn_ambient_temperature 298(2)
_diffrn_measured_fraction_theta_full 0.983
_diffrn_measured_fraction_theta_max 0.983
_diffrn_measurement_device_type 'Bruker Smart Apex II CCD area detector'
_diffrn_measurement_method '\f and \w scan'
_diffrn_radiation_monochromator graphite
_diffrn_radiation_source 'fine-focus sealed tube'
_diffrn_radiation_type MoK\a
_diffrn_radiation_wavelength 0.71073
_diffrn_reflns_av_R_equivalents 0.0426
_diffrn_reflns_av_sigmaI/netI 0.0503
_diffrn_reflns_limit_h_max 10
_diffrn_reflns_limit_h_min -16
_diffrn_reflns_limit_k_max 10
_diffrn_reflns_limit_k_min -11
_diffrn_reflns_limit_l_max 30
_diffrn_reflns_limit_l_min -25
_diffrn_reflns_number 13395
_diffrn_reflns_theta_full 27.82
_diffrn_reflns_theta_max 27.82
_diffrn_reflns_theta_min 1.91
_exptl_absorpt_coefficient_mu 2.874
_exptl_absorpt_correction_T_max 0.6724
_exptl_absorpt_correction_T_min 0.5705
_exptl_absorpt_correction_type multi-scan
_exptl_absorpt_process_details SADABS
_exptl_crystal_colour colorless
_exptl_crystal_density_diffrn 1.892
_exptl_crystal_density_method 'not measured'
_exptl_crystal_description block
_exptl_crystal_F_000 1256
_exptl_crystal_size_max 0.22
_exptl_crystal_size_mid 0.18
_exptl_crystal_size_min 0.15
_refine_diff_density_max 1.061
_refine_diff_density_min -0.551
_refine_diff_density_rms 0.105
_refine_ls_extinction_coef 0.0126(4)
_refine_ls_extinction_expression Fc^*^=kFc[1+0.001xFc^2^\l^3^/sin(2\q)]^-1/4^
_refine_ls_extinction_method SHELXL
_refine_ls_goodness_of_fit_ref 1.038
_refine_ls_hydrogen_treatment constr
_refine_ls_matrix_type full
_refine_ls_number_parameters 326
_refine_ls_number_reflns 5207
_refine_ls_number_restraints 0
_refine_ls_restrained_S_all 1.038
_refine_ls_R_factor_all 0.0396
_refine_ls_R_factor_gt 0.0307
_refine_ls_shift/su_max 0.004
_refine_ls_shift/su_mean 0.000
_refine_ls_structure_factor_coef Fsqd
_refine_ls_weighting_details 'calc w=1/[\s^2^(Fo^2^)+(0.0318P)^2^+0.0000P] where P=(Fo^2^+2Fc^2^)/3'
_refine_ls_weighting_scheme calc
_refine_ls_wR_factor_gt 0.0713
_refine_ls_wR_factor_ref 0.0754
_reflns_number_gt 4321
_reflns_number_total 5207
_reflns_threshold_expression >2sigma(I)
_cod_data_source_file JSSC-2010-183-575.cif
_cod_data_source_block b
_cod_original_sg_symbol_H-M 'P 21/c'
_cod_database_code 1563699

loop_
_symmetry_equiv_pos_as_xyz
'x, y, z'
'-x, y+1/2, -z+1/2'
'-x, -y, -z'
'x, -y-1/2, z-1/2'

loop_
_atom_site_label
_atom_site_type_symbol
_atom_site_fract_x
_atom_site_fract_y
_atom_site_fract_z
_atom_site_U_iso_or_equiv
_atom_site_adp_type
_atom_site_occupancy
_atom_site_symmetry_multiplicity
_atom_site_calc_flag
_atom_site_refinement_flags
_atom_site_disorder_assembly
_atom_site_disorder_group
C1 C 0.6711(3) 0.2865(4) 0.34424(16) 0.0293(7) Uani 1 1 d . . .
C2 C 0.7636(4) 0.3424(4) 0.39965(17) 0.0399(9) Uani 1 1 d . . .
H2 H 0.7615 0.3248 0.4386 0.048 Uiso 1 1 calc R . .
C3 C 0.8548(3) 0.4213(6) 0.39548(19) 0.0500(11) Uani 1 1 d . . .
H3 H 0.9146 0.4592 0.4319 0.060 Uiso 1 1 calc R . .
C4 C 0.8619(4) 0.4476(5) 0.33797(19) 0.0468(10) Uani 1 1 d . . .
H4 H 0.9268 0.4995 0.3365 0.056 Uiso 1 1 calc R . .
C5 C 0.7723(3) 0.3964(5) 0.28355(17) 0.0376(8) Uani 1 1 d . . .
H5 H 0.7756 0.4166 0.2450 0.045 Uiso 1 1 calc R . .
C6 C 0.6758(3) 0.3135(4) 0.28581(16) 0.0286(7) Uani 1 1 d . . .
C7 C 0.5819(3) 0.2547(4) 0.22863(15) 0.0309(8) Uani 1 1 d . . .
C8 C 0.4931(4) 0.1654(4) 0.23610(17) 0.0386(9) Uani 1 1 d . . .
H8 H 0.4346 0.1183 0.2014 0.046 Uiso 1 1 calc R . .
C9 C 0.4920(3) 0.1473(4) 0.29383(18) 0.0362(8) Uani 1 1 d . . .
H9 H 0.4298 0.0916 0.2968 0.043 Uiso 1 1 calc R . .
C10 C 0.5642(4) 0.1891(4) 0.40661(18) 0.0346(8) Uani 1 1 d . . .
H10A H 0.6382 0.1505 0.4380 0.042 Uiso 1 1 calc R . .
H10B H 0.5042 0.1104 0.4019 0.042 Uiso 1 1 calc R . .
C11 C 0.5318(3) 0.3419(4) 0.43015(15) 0.0274(7) Uani 1 1 d . . .
C12 C 0.9758(3) 0.4821(4) 0.84938(17) 0.0382(9) Uani 1 1 d . . .
C13 C 0.9879(4) 0.5505(5) 0.90603(19) 0.0541(12) Uani 1 1 d . . .
H13 H 1.0596 0.5440 0.9407 0.065 Uiso 1 1 calc R . .
C14 C 0.8948(5) 0.6272(7) 0.9108(2) 0.0697(16) Uani 1 1 d . . .
H14 H 0.9035 0.6716 0.9489 0.084 Uiso 1 1 calc R . .
C15 C 0.7865(5) 0.6400(6) 0.8589(3) 0.0665(14) Uani 1 1 d . . .
H15 H 0.7232 0.6903 0.8630 0.080 Uiso 1 1 calc R . .
C16 C 0.7742(4) 0.5787(5) 0.8030(2) 0.0505(11) Uani 1 1 d . . .
H16 H 0.7026 0.5894 0.7686 0.061 Uiso 1 1 calc R . .
C17 C 0.8680(3) 0.4990(4) 0.79582(17) 0.0349(8) Uani 1 1 d . . .
C18 C 0.8543(3) 0.4338(4) 0.73571(17) 0.0386(9) Uani 1 1 d . . .
C19 C 0.9519(4) 0.3528(5) 0.7344(2) 0.0450(10) Uani 1 1 d . . .
H19 H 0.9479 0.3091 0.6969 0.054 Uiso 1 1 calc R . .
C20 C 1.0528(4) 0.3372(4) 0.7875(2) 0.0458(10) Uani 1 1 d . . .
H20 H 1.1158 0.2826 0.7849 0.055 Uiso 1 1 calc R . .
C21 C 1.1813(3) 0.3833(5) 0.8955(2) 0.0493(11) Uani 1 1 d . . .
H21A H 1.2199 0.2882 0.8900 0.059 Uiso 1 1 calc R . .
H21B H 1.1709 0.3729 0.9344 0.059 Uiso 1 1 calc R . .
C22 C 1.2598(3) 0.5246(4) 0.90032(17) 0.0349(8) Uani 1 1 d . . .
Eu1 Eu 0.624394(14) 0.325692(19) 0.595301(7) 0.02479(8) Uani 1 1 d . . .
N1 N 0.5757(3) 0.2055(3) 0.34684(13) 0.0302(6) Uani 1 1 d . . .
N2 N 1.0659(3) 0.3969(4) 0.84347(15) 0.0399(8) Uani 1 1 d . . .
N4 N 0.7908(3) 0.4957(4) 0.55005(15) 0.0418(8) Uani 1 1 d . . .
O1 O 0.5498(3) 0.3419(3) 0.48614(12) 0.0466(7) Uani 1 1 d . . .
O2 O 0.4869(2) 0.4522(3) 0.39278(11) 0.0385(6) Uani 1 1 d . . .
O3 O 0.5826(2) 0.2851(3) 0.17528(11) 0.0400(6) Uani 1 1 d . . .
O4 O 1.2226(2) 0.6267(3) 0.85793(12) 0.0448(7) Uani 1 1 d . . .
O5 O 1.3578(2) 0.5337(3) 0.94528(13) 0.0517(8) Uani 1 1 d . . .
O6 O 0.7590(2) 0.4522(3) 0.68780(13) 0.0527(8) Uani 1 1 d . . .
O7 O 0.7081(3) 0.5621(3) 0.56017(15) 0.0527(8) Uani 1 1 d . . .
O8 O 0.8038(3) 0.3504(4) 0.56234(16) 0.0626(9) Uani 1 1 d . . .
O9 O 0.8468(3) 0.5701(4) 0.52788(18) 0.0802(11) Uani 1 1 d . . .
O1W O 0.4182(2) 0.2104(3) 0.54441(13) 0.0458(7) Uani 1 1 d . . .
H1W H 0.3742 0.2831 0.5251 0.069 Uiso 1 1 d R . .
H2W H 0.4109 0.1374 0.5198 0.069 Uiso 1 1 d R . .

loop_
_atom_site_aniso_label
_atom_site_aniso_U_11
_atom_site_aniso_U_22
_atom_site_aniso_U_33
_atom_site_aniso_U_23
_atom_site_aniso_U_13
_atom_site_aniso_U_12
C1 0.0342(19) 0.0310(17) 0.0237(17) -0.0023(13) 0.0127(15) 0.0047(14)
C2 0.039(2) 0.058(3) 0.0203(17) -0.0066(15) 0.0092(16) -0.0005(18)
C3 0.034(2) 0.075(3) 0.036(2) -0.016(2) 0.0078(18) -0.011(2)
C4 0.039(2) 0.060(3) 0.045(2) -0.0154(19) 0.0207(19) -0.0133(19)
C5 0.042(2) 0.043(2) 0.032(2) -0.0020(16) 0.0190(17) 0.0009(17)
C6 0.0310(19) 0.0336(19) 0.0224(17) -0.0041(13) 0.0120(14) 0.0030(14)
C7 0.035(2) 0.0337(19) 0.0230(17) -0.0066(14) 0.0108(15) 0.0031(15)
C8 0.040(2) 0.042(2) 0.0275(19) -0.0120(15) 0.0076(16) -0.0066(16)
C9 0.039(2) 0.036(2) 0.037(2) -0.0088(15) 0.0184(17) -0.0073(16)
C10 0.046(2) 0.0314(19) 0.033(2) 0.0046(14) 0.0228(18) 0.0042(15)
C11 0.0259(17) 0.0367(19) 0.0224(16) 0.0009(13) 0.0127(14) 0.0003(14)
C12 0.034(2) 0.0320(19) 0.037(2) 0.0030(15) 0.0027(16) -0.0086(16)
C13 0.056(3) 0.060(3) 0.034(2) -0.0053(19) 0.006(2) -0.008(2)
C14 0.097(5) 0.068(3) 0.042(3) -0.012(2) 0.026(3) -0.007(3)
C15 0.063(3) 0.061(3) 0.074(4) -0.011(3) 0.027(3) 0.003(2)
C16 0.043(2) 0.044(2) 0.050(3) -0.0055(19) 0.005(2) 0.0025(19)
C17 0.0300(18) 0.0251(17) 0.039(2) -0.0007(14) 0.0031(16) -0.0065(14)
C18 0.033(2) 0.032(2) 0.038(2) -0.0021(15) 0.0016(17) -0.0096(15)
C19 0.040(2) 0.048(2) 0.044(2) -0.0131(18) 0.0138(19) -0.0113(18)
C20 0.032(2) 0.037(2) 0.064(3) -0.0046(18) 0.015(2) -0.0058(16)
C21 0.032(2) 0.035(2) 0.060(3) 0.0173(19) -0.0032(19) -0.0049(17)
C22 0.0279(18) 0.0333(19) 0.039(2) -0.0081(15) 0.0095(16) -0.0015(15)
Eu1 0.02484(11) 0.02954(12) 0.01792(10) 0.00158(6) 0.00649(7) 0.00326(7)
N1 0.0387(17) 0.0307(15) 0.0261(15) -0.0029(11) 0.0182(13) -0.0012(12)
N2 0.0277(16) 0.0307(16) 0.047(2) 0.0033(14) 0.0004(14) -0.0068(13)
N4 0.0378(19) 0.045(2) 0.0412(18) -0.0092(15) 0.0147(15) -0.0098(15)
O1 0.064(2) 0.0558(18) 0.0209(13) -0.0002(11) 0.0183(13) 0.0108(13)
O2 0.0458(16) 0.0404(15) 0.0337(13) 0.0082(11) 0.0205(12) 0.0179(12)
O3 0.0469(16) 0.0502(16) 0.0242(13) -0.0043(11) 0.0157(11) 0.0005(12)
O4 0.0472(17) 0.0439(15) 0.0367(15) 0.0048(12) 0.0101(13) -0.0138(13)
O5 0.0314(15) 0.0481(17) 0.0509(18) -0.0020(13) -0.0090(13) -0.0062(12)
O6 0.0440(17) 0.0466(17) 0.0404(16) -0.0081(12) -0.0109(13) 0.0029(13)
O7 0.0511(19) 0.0430(17) 0.076(2) -0.0126(14) 0.0376(16) -0.0092(13)
O8 0.060(2) 0.055(2) 0.070(2) 0.0049(15) 0.0246(18) 0.0185(15)
O9 0.090(3) 0.082(3) 0.103(3) -0.028(2) 0.075(2) -0.039(2)
O1W 0.0365(16) 0.0566(17) 0.0366(15) 0.0036(12) 0.0068(12) 0.0008(12)

loop_
_atom_type_symbol
_atom_type_description
_atom_type_scat_dispersion_real
_atom_type_scat_dispersion_imag
_atom_type_scat_source
C C 0.0033 0.0016 'International Tables Vol C Tables 4.2.6.8 and 6.1.1.4'
H H 0.0000 0.0000 'International Tables Vol C Tables 4.2.6.8 and 6.1.1.4'
Eu Eu -0.1578 3.6682 'International Tables Vol C Tables 4.2.6.8 and 6.1.1.4'
N N 0.0061 0.0033 'International Tables Vol C Tables 4.2.6.8 and 6.1.1.4'
O O 0.0106 0.0060 'International Tables Vol C Tables 4.2.6.8 and 6.1.1.4'

loop_
_geom_angle_atom_site_label_1
_geom_angle_atom_site_label_2
_geom_angle_atom_site_label_3
_geom_angle
_geom_angle_site_symmetry_1
_geom_angle_site_symmetry_3
N1 C1 C6 119.5(3) . .
N1 C1 C2 121.0(3) . .
C6 C1 C2 119.6(4) . .
C3 C2 C1 119.5(4) . .
C3 C2 H2 120.2 . .
C1 C2 H2 120.2 . .
C2 C3 C4 121.8(4) . .
C2 C3 H3 119.1 . .
C4 C3 H3 119.1 . .
C5 C4 C3 119.6(4) . .
C5 C4 H4 120.2 . .
C3 C4 H4 120.2 . .
C4 C5 C6 120.3(4) . .
C4 C5 H5 119.8 . .
C6 C5 H5 119.8 . .
C1 C6 C5 119.1(3) . .
C1 C6 C7 120.0(3) . .
C5 C6 C7 120.9(3) . .
O3 C7 C8 123.1(3) . .
O3 C7 C6 120.4(3) . .
C8 C7 C6 116.6(3) . .
C9 C8 C7 120.4(3) . .
C9 C8 H8 119.8 . .
C7 C8 H8 119.8 . .
N1 C9 C8 123.7(4) . .
N1 C9 H9 118.1 . .
C8 C9 H9 118.1 . .
N1 C10 C11 113.9(3) . .
N1 C10 H10A 108.8 . .
C11 C10 H10A 108.8 . .
N1 C10 H10B 108.8 . .
C11 C10 H10B 108.8 . .
H10A C10 H10B 107.7 . .
O1 C11 O2 125.5(3) . .
O1 C11 C10 114.9(3) . .
O2 C11 C10 119.6(3) . .
N2 C12 C13 121.9(3) . .
N2 C12 C17 118.5(4) . .
C13 C12 C17 119.6(4) . .
C14 C13 C12 120.2(4) . .
C14 C13 H13 119.9 . .
C12 C13 H13 119.9 . .
C13 C14 C15 120.9(5) . .
C13 C14 H14 119.6 . .
C15 C14 H14 119.6 . .
C16 C15 C14 119.8(5) . .
C16 C15 H15 120.1 . .
C14 C15 H15 120.1 . .
C15 C16 C17 121.3(4) . .
C15 C16 H16 119.3 . .
C17 C16 H16 119.3 . .
C16 C17 C12 118.2(4) . .
C16 C17 C18 121.1(3) . .
C12 C17 C18 120.7(4) . .
O6 C18 C19 123.2(4) . .
O6 C18 C17 120.5(4) . .
C19 C18 C17 116.3(3) . .
C20 C19 C18 120.7(4) . .
C20 C19 H19 119.7 . .
C18 C19 H19 119.7 . .
N2 C20 C19 123.4(4) . .
N2 C20 H20 118.3 . .
C19 C20 H20 118.3 . .
N2 C21 C22 112.6(3) . .
N2 C21 H21A 109.1 . .
C22 C21 H21A 109.1 . .
N2 C21 H21B 109.1 . .
C22 C21 H21B 109.1 . .
H21A C21 H21B 107.8 . .
O5 C22 O4 123.0(3) . .
O5 C22 C21 119.4(3) . .
O4 C22 C21 117.6(3) . .
O5 C22 Eu1 67.4(2) . 2_756
O4 C22 Eu1 56.13(18) . 2_756
C21 C22 Eu1 170.7(3) . 2_756
O3 Eu1 O1 141.19(10) 4_566 .
O3 Eu1 O6 75.95(10) 4_566 .
O1 Eu1 O6 141.70(11) . .
O3 Eu1 O2 84.13(9) 4_566 3_666
O1 Eu1 O2 94.97(9) . 3_666
O6 Eu1 O2 76.75(9) . 3_666
O3 Eu1 O4 75.48(10) 4_566 2_746
O1 Eu1 O4 114.95(9) . 2_746
O6 Eu1 O4 76.75(9) . 2_746
O2 Eu1 O4 149.73(9) 3_666 2_746
O3 Eu1 O7 146.08(10) 4_566 .
O1 Eu1 O7 68.62(10) . .
O6 Eu1 O7 73.11(11) . .
O2 Eu1 O7 75.64(10) 3_666 .
O4 Eu1 O7 109.97(10) 2_746 .
O3 Eu1 O1W 73.18(9) 4_566 .
O1 Eu1 O1W 68.44(10) . .
O6 Eu1 O1W 143.21(11) . .
O2 Eu1 O1W 80.62(9) 3_666 .
O4 Eu1 O1W 113.53(9) 2_746 .
O7 Eu1 O1W 128.19(9) . .
O3 Eu1 O8 138.84(10) 4_566 .
O1 Eu1 O8 71.80(11) . .
O6 Eu1 O8 82.10(11) . .
O2 Eu1 O8 124.13(9) 3_666 .
O4 Eu1 O8 65.74(10) 2_746 .
O7 Eu1 O8 48.72(9) . .
O1W Eu1 O8 134.68(10) . .
O3 Eu1 O5 89.35(10) 4_566 2_746
O1 Eu1 O5 73.89(9) . 2_746
O6 Eu1 O5 127.19(8) . 2_746
O2 Eu1 O5 152.72(9) 3_666 2_746
O4 Eu1 O5 50.45(8) 2_746 2_746
O7 Eu1 O5 120.55(10) . 2_746
O1W Eu1 O5 72.14(9) . 2_746
O8 Eu1 O5 76.78(9) . 2_746
O3 Eu1 C22 83.47(10) 4_566 2_746
O1 Eu1 C22 93.57(10) . 2_746
O6 Eu1 C22 101.87(10) . 2_746
O2 Eu1 C22 167.46(10) 3_666 2_746
O4 Eu1 C22 25.21(9) 2_746 2_746
O7 Eu1 C22 116.15(10) . 2_746
O1W Eu1 C22 94.06(10) . 2_746
O8 Eu1 C22 67.44(10) . 2_746
O5 Eu1 C22 25.38(8) 2_746 2_746
C9 N1 C1 119.7(3) . .
C9 N1 C10 120.2(3) . .
C1 N1 C10 120.1(3) . .
C20 N2 C12 120.4(3) . .
C20 N2 C21 118.0(4) . .
C12 N2 C21 121.3(4) . .
O9 N4 O8 124.6(4) . .
O9 N4 O7 120.0(4) . .
O8 N4 O7 115.3(3) . .
C11 O1 Eu1 167.8(3) . .
C11 O2 Eu1 128.2(2) . 3_666
C7 O3 Eu1 142.5(2) . 4_565
C22 O4 Eu1 98.7(2) . 2_756
C22 O5 Eu1 87.2(2) . 2_756
C18 O6 Eu1 143.8(2) . .
N4 O7 Eu1 100.3(2) . .
N4 O8 Eu1 95.6(2) . .
Eu1 O1W H1W 106.8 . .
Eu1 O1W H2W 114.9 . .
H1W O1W H2W 108.5 . .

loop_
_geom_bond_atom_site_label_1
_geom_bond_atom_site_label_2
_geom_bond_distance
_geom_bond_site_symmetry_2
C1 N1 1.389(5) .
C1 C6 1.404(5) .
C1 C2 1.417(5) .
C2 C3 1.349(6) .
C2 H2 0.9300 .
C3 C4 1.395(5) .
C3 H3 0.9300 .
C4 C5 1.375(5) .
C4 H4 0.9300 .
C5 C6 1.406(5) .
C5 H5 0.9300 .
C6 C7 1.457(5) .
C7 O3 1.273(4) .
C7 C8 1.403(5) .
C8 C9 1.359(5) .
C8 H8 0.9300 .
C9 N1 1.345(5) .
C9 H9 0.9300 .
C10 N1 1.463(5) .
C10 C11 1.519(5) .
C10 H10A 0.9700 .
C10 H10B 0.9700 .
C11 O1 1.231(4) .
C11 O2 1.243(4) .
C12 N2 1.382(5) .
C12 C13 1.392(6) .
C12 C17 1.420(5) .
C13 C14 1.368(7) .
C13 H13 0.9300 .
C14 C15 1.402(7) .
C14 H14 0.9300 .
C15 C16 1.352(7) .
C15 H15 0.9300 .
C16 C17 1.411(6) .
C16 H16 0.9300 .
C17 C18 1.450(5) .
C18 O6 1.266(4) .
C18 C19 1.402(6) .
C19 C20 1.365(6) .
C19 H19 0.9300 .
C20 N2 1.345(5) .
C20 H20 0.9300 .
C21 N2 1.459(4) .
C21 C22 1.516(5) .
C21 H21A 0.9700 .
C21 H21B 0.9700 .
C22 O5 1.246(4) .
C22 O4 1.251(4) .
Eu1 O3 2.324(3) 4_566
Eu1 O1 2.333(3) .
Eu1 O6 2.380(2) .
Eu1 O2 2.412(2) 3_666
Eu1 O4 2.438(3) 2_746
Eu1 O7 2.535(3) .
Eu1 O1W 2.538(3) .
Eu1 O8 2.640(4) .
Eu1 O5 2.683(3) 2_746
N4 O9 1.198(4) .
N4 O8 1.256(4) .
N4 O7 1.273(4) .
O1W H1W 0.8242 .
O1W H2W 0.8211 .

loop_
_geom_torsion_atom_site_label_1
_geom_torsion_atom_site_label_2
_geom_torsion_atom_site_label_3
_geom_torsion_atom_site_label_4
_geom_torsion
_geom_torsion_site_symmetry_1
_geom_torsion_site_symmetry_2
_geom_torsion_site_symmetry_3
_geom_torsion_site_symmetry_4
N1 C1 C2 C3 -179.7(4) . . . .
C6 C1 C2 C3 0.3(6) . . . .
C1 C2 C3 C4 -1.1(7) . . . .
C2 C3 C4 C5 1.9(7) . . . .
C3 C4 C5 C6 -2.0(6) . . . .
N1 C1 C6 C5 179.7(3) . . . .
C2 C1 C6 C5 -0.3(5) . . . .
N1 C1 C6 C7 -0.8(5) . . . .
C2 C1 C6 C7 179.2(3) . . . .
C4 C5 C6 C1 1.2(5) . . . .
C4 C5 C6 C7 -178.3(3) . . . .
C1 C6 C7 O3 176.6(3) . . . .
C5 C6 C7 O3 -3.9(5) . . . .
C1 C6 C7 C8 -3.2(5) . . . .
C5 C6 C7 C8 176.3(3) . . . .
O3 C7 C8 C9 -174.8(3) . . . .
C6 C7 C8 C9 5.1(5) . . . .
C7 C8 C9 N1 -3.0(6) . . . .
N1 C10 C11 O1 -162.8(3) . . . .
N1 C10 C11 O2 19.6(5) . . . .
N2 C12 C13 C14 -176.8(4) . . . .
C17 C12 C13 C14 3.0(7) . . . .
C12 C13 C14 C15 -0.7(8) . . . .
C13 C14 C15 C16 -1.5(8) . . . .
C14 C15 C16 C17 1.3(8) . . . .
C15 C16 C17 C12 1.0(6) . . . .
C15 C16 C17 C18 -179.9(4) . . . .
N2 C12 C17 C16 176.6(3) . . . .
C13 C12 C17 C16 -3.1(6) . . . .
N2 C12 C17 C18 -2.4(5) . . . .
C13 C12 C17 C18 177.8(4) . . . .
C16 C17 C18 O6 2.6(6) . . . .
C12 C17 C18 O6 -178.4(3) . . . .
C16 C17 C18 C19 -178.1(4) . . . .
C12 C17 C18 C19 0.9(5) . . . .
O6 C18 C19 C20 179.6(4) . . . .
C17 C18 C19 C20 0.3(6) . . . .
C18 C19 C20 N2 -0.1(6) . . . .
N2 C21 C22 O5 175.0(4) . . . .
N2 C21 C22 O4 -5.7(6) . . . .
C8 C9 N1 C1 -1.3(6) . . . .
C8 C9 N1 C10 176.2(3) . . . .
C6 C1 N1 C9 3.1(5) . . . .
C2 C1 N1 C9 -176.9(3) . . . .
C6 C1 N1 C10 -174.4(3) . . . .
C2 C1 N1 C10 5.6(5) . . . .
C11 C10 N1 C9 -106.1(4) . . . .
C11 C10 N1 C1 71.4(4) . . . .
C19 C20 N2 C12 -1.5(6) . . . .
C19 C20 N2 C21 -175.1(4) . . . .
C13 C12 N2 C20 -177.6(4) . . . .
C17 C12 N2 C20 2.7(5) . . . .
C13 C12 N2 C21 -4.1(6) . . . .
C17 C12 N2 C21 176.1(3) . . . .
C22 C21 N2 C20 90.6(4) . . . .
C22 C21 N2 C12 -83.0(5) . . . .
O2 C11 O1 Eu1 -129.0(10) . . . .
C10 C11 O1 Eu1 53.6(13) . . . .
O3 Eu1 O1 C11 -129.5(11) 4_566 . . .
O6 Eu1 O1 C11 68.8(12) . . . .
O2 Eu1 O1 C11 143.7(12) 3_666 . . .
O4 Eu1 O1 C11 -31.6(12) 2_746 . . .
O7 Eu1 O1 C11 71.2(12) . . . .
O1W Eu1 O1 C11 -138.4(12) . . . .
O8 Eu1 O1 C11 19.3(11) . . . .
O5 Eu1 O1 C11 -61.7(11) 2_746 . . .
C22 Eu1 O1 C11 -45.5(12) 2_746 . . .
O1 C11 O2 Eu1 -16.6(5) . . . 3_666
C10 C11 O2 Eu1 160.7(3) . . . 3_666
C8 C7 O3 Eu1 -77.6(5) . . . 4_565
C6 C7 O3 Eu1 102.6(4) . . . 4_565
O5 C22 O4 Eu1 -8.8(4) . . . 2_756
C21 C22 O4 Eu1 171.9(3) . . . 2_756
O4 C22 O5 Eu1 7.9(4) . . . 2_756
C21 C22 O5 Eu1 -172.8(4) . . . 2_756
C19 C18 O6 Eu1 38.8(7) . . . .
C17 C18 O6 Eu1 -141.9(4) . . . .
O3 Eu1 O6 C18 77.0(5) 4_566 . . .
O1 Eu1 O6 C18 -114.7(5) . . . .
O2 Eu1 O6 C18 164.1(5) 3_666 . . .
O4 Eu1 O6 C18 -1.1(5) 2_746 . . .
O7 Eu1 O6 C18 -117.1(5) . . . .
O1W Eu1 O6 C18 110.6(5) . . . .
O8 Eu1 O6 C18 -67.9(5) . . . .
O5 Eu1 O6 C18 -1.2(6) 2_746 . . .
C22 Eu1 O6 C18 -3.1(5) 2_746 . . .
O9 N4 O7 Eu1 174.6(3) . . . .
O8 N4 O7 Eu1 -2.5(4) . . . .
O3 Eu1 O7 N4 120.8(2) 4_566 . . .
O1 Eu1 O7 N4 -82.7(2) . . . .
O6 Eu1 O7 N4 95.8(2) . . . .
O2 Eu1 O7 N4 176.0(2) 3_666 . . .
O4 Eu1 O7 N4 27.2(2) 2_746 . . .
O1W Eu1 O7 N4 -118.6(2) . . . .
O8 Eu1 O7 N4 1.4(2) . . . .
O5 Eu1 O7 N4 -27.9(3) 2_746 . . .
C22 Eu1 O7 N4 0.6(3) 2_746 . . .
O9 N4 O8 Eu1 -174.6(4) . . . .
O7 N4 O8 Eu1 2.4(3) . . . .
O3 Eu1 O8 N4 -133.8(2) 4_566 . . .
O1 Eu1 O8 N4 75.7(2) . . . .
O6 Eu1 O8 N4 -75.9(2) . . . .
O2 Eu1 O8 N4 -7.8(3) 3_666 . . .
O4 Eu1 O8 N4 -154.8(3) 2_746 . . .
O7 Eu1 O8 N4 -1.4(2) . . . .
O1W Eu1 O8 N4 105.4(2) . . . .
O5 Eu1 O8 N4 152.9(2) 2_746 . . .
C22 Eu1 O8 N4 177.7(3) 2_746 . . .
